data_7122347
loop_
_publ_author_name
'Liang, Xuewei'
'Shen, Yunjun'
'Zhang, Kang'
'Liu, Jiyong'
'Duttwyler, Simon'

_publ_section_title
;
 Rhodium(iii)-catalyzed dehydrogenative dialkenylation of the
 monocarba-closo-decaborate cluster by regioselective B-H activation.
;
_journal_issue 88
_journal_name_full 'Chemical communications (Cambridge, England)'
_journal_page_first 12451
_journal_page_last 12454
_journal_paper_doi 10.1039/c8cc05983g
_journal_volume 54
_journal_year 2018
_chemical_formula_moiety 'C19 H38 B9 N2 Na O6'
_chemical_formula_sum 'C19 H38 B9 N2 Na O6'
_chemical_formula_weight 510.79
_space_group_crystal_system monoclinic
_space_group_IT_number 14
_space_group_name_Hall '-P 2yn'
_space_group_name_H-M_alt 'P 1 21/n 1'
_symmetry_space_group_name_Hall '-P 2yn'
_symmetry_space_group_name_H-M 'P 1 21/n 1'
_atom_sites_solution_hydrogens mixed
_atom_sites_solution_primary dual
_audit_creation_date 2017-09-30
_audit_creation_method
;
Olex2 1.2
(compiled 2017.03.28 svn.r3405 for OlexSys, GUI svn.r5381)
;
_audit_update_record
;
2018-07-10 deposited with the CCDC.
2018-09-14 downloaded from the CCDC.
;
_cell_angle_alpha 90
_cell_angle_beta 110.407(9)
_cell_angle_gamma 90
_cell_formula_units_Z 4
_cell_length_a 11.6821(10)
_cell_length_b 16.6672(16)
_cell_length_c 16.3779(11)
_cell_measurement_reflns_used 3186
_cell_measurement_temperature 149.9
_cell_measurement_theta_max 29.3067
_cell_measurement_theta_min 2.9160
_cell_volume 2988.8(5)
_computing_cell_refinement
;
CrysAlisPro, Agilent Technologies,
Version 1.171.35.11 (release 16-05-2011 CrysAlis171 .NET)
(compiled May 16 2011,17:55:39)
;
_computing_data_collection
;
CrysAlisPro, Agilent Technologies,
Version 1.171.35.11 (release 16-05-2011 CrysAlis171 .NET)
(compiled May 16 2011,17:55:39)
;
_computing_data_reduction
;
CrysAlisPro, Agilent Technologies,
Version 1.171.35.11 (release 16-05-2011 CrysAlis171 .NET)
(compiled May 16 2011,17:55:39)
;
_computing_molecular_graphics 'Olex2 (Dolomanov et al., 2009)'
_computing_publication_material 'Olex2 (Dolomanov et al., 2009)'
_computing_structure_refinement 'ShelXL (Sheldrick, 2015)'
_computing_structure_solution 'ShelXT (Sheldrick, 2015)'
_diffrn_ambient_temperature 149.9
_diffrn_detector_area_resol_mean 10.3592
_diffrn_measured_fraction_theta_full 0.996
_diffrn_measured_fraction_theta_max 0.996
_diffrn_measurement_details
;
#__ type_ start__ end____ width___ exp.time_
  1 omega  -43.00   64.00   1.0000    6.0000
omega____ theta____ kappa____ phi______ frames
    -      -11.7808   75.0000   58.0000 107

#__ type_ start__ end____ width___ exp.time_
  2 omega  -44.00   37.00   1.0000    6.0000
omega____ theta____ kappa____ phi______ frames
    -       12.0933  -38.0000  150.0000 81
;
_diffrn_measurement_device_type 'Xcalibur, Atlas, Gemini ultra'
_diffrn_measurement_method '\w scans'
_diffrn_orient_matrix_UB_11 -0.0082760000
_diffrn_orient_matrix_UB_12 -0.0350255000
_diffrn_orient_matrix_UB_13 -0.0259869000
_diffrn_orient_matrix_UB_21 0.0611526000
_diffrn_orient_matrix_UB_22 0.0029965000
_diffrn_orient_matrix_UB_23 0.0012433000
_diffrn_orient_matrix_UB_31 0.0196880000
_diffrn_orient_matrix_UB_32 -0.0240111000
_diffrn_orient_matrix_UB_33 0.0381708000
_diffrn_radiation_monochromator graphite
_diffrn_radiation_type MoK\a
_diffrn_radiation_wavelength 0.71073
_diffrn_reflns_av_R_equivalents 0.0366
_diffrn_reflns_av_unetI/netI 0.0475
_diffrn_reflns_Laue_measured_fraction_full 0.996
_diffrn_reflns_Laue_measured_fraction_max 0.996
_diffrn_reflns_limit_h_max 14
_diffrn_reflns_limit_h_min -10
_diffrn_reflns_limit_k_max 20
_diffrn_reflns_limit_k_min -19
_diffrn_reflns_limit_l_max 19
_diffrn_reflns_limit_l_min -19
_diffrn_reflns_number 12145
_diffrn_reflns_point_group_measured_fraction_full 0.996
_diffrn_reflns_point_group_measured_fraction_max 0.996
_diffrn_reflns_theta_full 25.242
_diffrn_reflns_theta_max 25.342
_diffrn_reflns_theta_min 2.922
_diffrn_source 'Enhance (Mo) X-ray Source'
_exptl_absorpt_coefficient_mu 0.087
_exptl_absorpt_correction_T_max 1.00000
_exptl_absorpt_correction_T_min 0.90295
_exptl_absorpt_correction_type multi-scan
_exptl_absorpt_process_details
;
CrysAlisPro, Agilent Technologies,
Version 1.171.35.11 (release 16-05-2011 CrysAlis171 .NET)
(compiled May 16 2011,17:55:39)
Empirical absorption correction using spherical harmonics,
 implemented in SCALE3 ABSPACK scaling algorithm.
;
_exptl_crystal_colour 'light yellow'
_exptl_crystal_colour_modifier light
_exptl_crystal_colour_primary yellow
_exptl_crystal_density_diffrn 1.135
_exptl_crystal_description block
_exptl_crystal_F_000 1080
_exptl_crystal_size_max 0.48
_exptl_crystal_size_mid 0.43
_exptl_crystal_size_min 0.36
_refine_diff_density_max 0.737
_refine_diff_density_min -0.926
_refine_diff_density_rms 0.065
_refine_ls_extinction_method none
_refine_ls_goodness_of_fit_ref 1.044
_refine_ls_hydrogen_treatment mixed
_refine_ls_matrix_type full
_refine_ls_number_parameters 358
_refine_ls_number_reflns 5444
_refine_ls_number_restraints 26
_refine_ls_restrained_S_all 1.143
_refine_ls_R_factor_all 0.1276
_refine_ls_R_factor_gt 0.0971
_refine_ls_shift/su_max 0.000
_refine_ls_shift/su_mean 0.000
_refine_ls_structure_factor_coef Fsqd
_refine_ls_weighting_details 'w=1/[\s^2^(Fo^2^)+(0.1262P)^2^+4.4496P] where P=(Fo^2^+2Fc^2^)/3'
_refine_ls_weighting_scheme calc
_refine_ls_wR_factor_gt 0.2546
_refine_ls_wR_factor_ref 0.2820
_reflns_Friedel_coverage 0.000
_reflns_number_gt 3810
_reflns_number_total 5444
_reflns_threshold_expression 'I > 2\s(I)'
_cod_data_source_file c8cc05983g2.cif
_cod_data_source_block 170929_lxw_0434_1_150k
_cod_depositor_comments 'Adding full bibliography for 7122346--7122349.cif.'
_cod_database_code 7122347
_shelx_shelxl_version_number 2016/6
_chemical_oxdiff_formula 'c h n o b na'
_shelx_space_group_comment
;
The symmetry employed for this shelxl refinement is uniquely defined
by the following loop, which should always be used as a source of
symmetry information in preference to the above space-group names.
They are only intended as comments.
;
_shelx_estimated_absorpt_t_max 0.969
_shelx_estimated_absorpt_t_min 0.959
_reflns_odcompleteness_completeness 99.61
_reflns_odcompleteness_iscentric 1
_reflns_odcompleteness_theta 26.32
_olex2_refinement_description
;
1. Fixed Uiso
 At 1.2 times of:
  All B(H) groups, All C(H) groups, All C(H,H) groups, All N(H) groups
 At 1.5 times of:
  All C(H,H,H) groups, All C(H,H,H,H,H,H) groups
2. Restrained distances
 C14-C15
 1.53 with sigma of 0.02
 C14A-C15
 1.53 with sigma of 0.02
 C14A-O5A
 1.5 with sigma of 0.02
 O5-C14
 1.5 with sigma of 0.02
 B9-H9
 1.1 with sigma of 0.02
 C15-O5
 2.5 with sigma of 0.04
 C15-O5A
 2.5 with sigma of 0.04
 C15-C14A \\sim C15-C14
 with sigma of 0.02
3. Uiso/Uaniso restraints and constraints
C14 \\sim C14A \\sim C15: within 3.8A with sigma of 0.01 and sigma for terminal
atoms of 0.02
Uanis(O5A) = Uanis(O5)
4. Others
 Sof(H15D)=Sof(H15E)=Sof(H15F)=Sof(O5A)=Sof(C14A)=Sof(H14C)=Sof(H14D)=1-FVAR(1)
 Sof(O5)=Sof(C14)=Sof(H14A)=Sof(H14B)=Sof(H15A)=Sof(H15B)=Sof(H15C)=FVAR(1)
5.a Ternary CH refined with riding coordinates:
 C3(H3)
5.b Secondary CH2 refined with riding coordinates:
 C9(H9A,H9B), C14(H14A,H14B), C14A(H14C,H14D)
5.c Aromatic/amide H refined with riding coordinates:
 N1(H1), C11(H11), C6(H6), C7(H7), C12(H12)
5.d Idealised Me refined as rotating group:
 C5(H5A,H5B,H5C), C17(H17A,H17B,H17C), C10(H10A,H10B,H10C), C4(H4A,H4B,H4C),
 C18(H18A,H18B,H18C), C19(H19A,H19B,H19C), C15(H15A,H15B,H15C), C15(H15D,H15E,
 H15F)
5.e Boron cage BH refined with riding coordinates:
 B4(H4), B6(H6A), B5(H5), B3(H3A), B8(H8), B7(H7A)
;
_olex2_submission_special_instructions 'No special instructions were received'

loop_
_space_group_symop_operation_xyz
'x, y, z'
'-x+1/2, y+1/2, -z+1/2'
'-x, -y, -z'
'x-1/2, -y-1/2, z-1/2'

loop_
_atom_site_label
_atom_site_type_symbol
_atom_site_fract_x
_atom_site_fract_y
_atom_site_fract_z
_atom_site_U_iso_or_equiv
_atom_site_adp_type
_atom_site_occupancy
_atom_site_site_symmetry_order
_atom_site_calc_flag
_atom_site_refinement_flags_posn
_atom_site_refinement_flags_adp
_atom_site_refinement_flags_occupancy
_atom_site_disorder_assembly
_atom_site_disorder_group
Na1 Na 0.98603(13) 0.41747(8) 0.43675(8) 0.0409(4) Uani 1 1 d . . . . .
O6 O 0.9577(3) 0.44517(16) 0.56441(16) 0.0509(7) Uani 1 1 d . . . . .
O1 O 0.8487(2) 0.44167(19) 0.30520(17) 0.0574(8) Uani 1 1 d . . . . .
O3 O 0.7232(3) 0.70120(18) 0.06381(19) 0.0639(9) Uani 1 1 d . . . . .
O4 O 0.8175(3) 0.6235(2) 0.52190(19) 0.0721(10) Uani 1 1 d . . . . .
N1 N 0.7969(3) 0.4323(2) 0.1610(2) 0.0557(9) Uani 1 1 d . . . . .
H1 H 0.736877 0.430989 0.110329 0.067 Uiso 1 1 calc R . . . .
C2 C 0.7690(3) 0.4392(2) 0.2331(2) 0.0433(9) Uani 1 1 d . . . . .
C1 C 0.6372(3) 0.4462(2) 0.2205(2) 0.0430(9) Uani 1 1 d . . . . .
C11 C 0.6642(3) 0.5380(2) 0.3689(2) 0.0447(9) Uani 1 1 d . . . . .
H11 H 0.747729 0.522875 0.392227 0.054 Uiso 1 1 calc R . . . .
C6 C 0.6006(4) 0.5859(3) 0.1254(2) 0.0489(10) Uani 1 1 d . . . . .
H6 H 0.650664 0.569510 0.093475 0.059 Uiso 1 1 calc R . . . .
O2 O 0.5851(5) 0.7904(2) 0.0705(3) 0.1065(15) Uani 1 1 d . . . . .
C3 C 0.9234(4) 0.4266(3) 0.1620(3) 0.0640(13) Uani 1 1 d . . . . .
H3 H 0.976688 0.459658 0.211722 0.077 Uiso 1 1 calc R . . . .
C7 C 0.5833(4) 0.6625(3) 0.1296(3) 0.0633(12) Uani 1 1 d . . . . .
H7 H 0.537340 0.679698 0.164168 0.076 Uiso 1 1 calc R . . . .
C8 C 0.6287(5) 0.7242(3) 0.0859(3) 0.0660(13) Uani 1 1 d . . . . .
C12 C 0.6273(4) 0.5949(3) 0.4094(3) 0.0757(16) Uani 1 1 d . . . . .
H12 H 0.543910 0.610495 0.387452 0.091 Uiso 1 1 calc R . . . .
N2 N 0.9052(8) 0.3992(4) 0.6713(3) 0.139(3) Uani 1 1 d . . . . .
B1 B 0.5472(4) 0.5178(3) 0.1675(3) 0.0457(10) Uani 1 1 d . . . . .
C9 C 0.7684(6) 0.7588(3) 0.0151(3) 0.0803(17) Uani 1 1 d . . . . .
H9A H 0.794347 0.808882 0.048978 0.096 Uiso 1 1 calc R . . . .
H9B H 0.703527 0.771963 -0.040935 0.096 Uiso 1 1 calc R . . . .
B2 B 0.5814(4) 0.4933(3) 0.2852(3) 0.0448(10) Uani 1 1 d . . . . .
C5 C 0.9301(5) 0.4612(4) 0.0790(3) 0.0843(17) Uani 1 1 d . . . . .
H5A H 0.872529 0.432881 0.029021 0.126 Uiso 1 1 calc GR . . . .
H5B H 1.013141 0.455007 0.078296 0.126 Uiso 1 1 calc GR . . . .
H5C H 0.908829 0.518318 0.075455 0.126 Uiso 1 1 calc GR . . . .
C16 C 0.9659(8) 0.4044(4) 0.6296(4) 0.107(3) Uani 1 1 d . . . . .
B4 B 0.5241(4) 0.4103(3) 0.1410(3) 0.0527(12) Uani 1 1 d . . . . .
H4 H 0.538289 0.375342 0.086867 0.063 Uiso 1 1 calc R . . . .
C13 C 0.7102(5) 0.6352(4) 0.4874(3) 0.097(2) Uani 1 1 d . . . . .
C17 C 1.0846(6) 0.3474(4) 0.6715(4) 0.097(2) Uani 1 1 d . . . . .
H17A H 1.129592 0.343514 0.631158 0.145 Uiso 1 1 calc GR . . . .
H17B H 1.058186 0.293792 0.682019 0.145 Uiso 1 1 calc GR . . . .
H17C H 1.137683 0.370533 0.726779 0.145 Uiso 1 1 calc GR . . . .
B6 B 0.4348(4) 0.5344(4) 0.2200(3) 0.0590(13) Uani 1 1 d . . . . .
H6A H 0.410047 0.597045 0.232087 0.071 Uiso 1 1 calc R . . . .
B5 B 0.3953(4) 0.4750(4) 0.1183(3) 0.0655(15) Uani 1 1 d . . . . .
H5 H 0.339029 0.490602 0.049407 0.079 Uiso 1 1 calc R . . . .
B3 B 0.5616(5) 0.3853(3) 0.2575(3) 0.0558(12) Uani 1 1 d . . . . .
H3A H 0.605505 0.331197 0.296281 0.067 Uiso 1 1 calc R . . . .
C10 C 0.8738(6) 0.7209(5) -0.0007(4) 0.104(2) Uani 1 1 d . . . . .
H10A H 0.848322 0.669525 -0.030661 0.156 Uiso 1 1 calc GR . . . .
H10B H 0.939703 0.711741 0.055076 0.156 Uiso 1 1 calc GR . . . .
H10C H 0.902925 0.756414 -0.036995 0.156 Uiso 1 1 calc GR . . . .
B8 B 0.4051(5) 0.3823(4) 0.1808(4) 0.0712(16) Uani 1 1 d . . . . .
H8 H 0.357157 0.323362 0.161991 0.085 Uiso 1 1 calc R . . . .
O5 O 0.6300(6) 0.6633(4) 0.5329(4) 0.0643(14) Uani 0.480(5) 1 d D . P A 1
C4 C 0.9674(6) 0.3405(4) 0.1767(5) 0.108(2) Uani 1 1 d . . . . .
H4A H 0.960018 0.320556 0.230935 0.161 Uiso 1 1 calc GR . . . .
H4B H 1.053085 0.338016 0.180862 0.161 Uiso 1 1 calc GR . . . .
H4C H 0.917645 0.307313 0.127856 0.161 Uiso 1 1 calc GR . . . .
C18 C 0.7772(7) 0.4521(4) 0.6230(6) 0.110(2) Uani 1 1 d . . . . .
H18A H 0.778762 0.501057 0.656547 0.165 Uiso 1 1 calc GR . . . .
H18B H 0.706005 0.419701 0.620361 0.165 Uiso 1 1 calc GR . . . .
H18C H 0.771957 0.466580 0.563772 0.165 Uiso 1 1 calc GR . . . .
B9 B 0.3246(5) 0.4619(5) 0.1918(4) 0.0766(18) Uani 1 1 d D . . . .
B7 B 0.4442(5) 0.4414(4) 0.2818(4) 0.0674(15) Uani 1 1 d . . . . .
H7A H 0.426937 0.429869 0.343891 0.081 Uiso 1 1 calc R . . . .
C19 C 0.9087(11) 0.3564(4) 0.7495(5) 0.153(4) Uani 1 1 d . . . . .
H19A H 0.850980 0.311515 0.733481 0.230 Uiso 1 1 calc GR . . . .
H19B H 0.886242 0.393006 0.788237 0.230 Uiso 1 1 calc GR . . . .
H19C H 0.991406 0.335837 0.779460 0.230 Uiso 1 1 calc GR . . . .
C14 C 0.6857(10) 0.6986(8) 0.6114(7) 0.082(3) Uani 0.480(5) 1 d D U P A 1
H14A H 0.624322 0.740500 0.608404 0.098 Uiso 0.480(5) 1 calc R . P A 1
H14B H 0.670427 0.656821 0.649398 0.098 Uiso 0.480(5) 1 calc R . P A 1
C15 C 0.7681(8) 0.7275(6) 0.6595(6) 0.143(3) Uani 1 1 d D U . . .
H15A H 0.837889 0.690982 0.672785 0.214 Uiso 0.480(5) 1 calc GR . P A 1
H15B H 0.752028 0.739694 0.713040 0.214 Uiso 0.480(5) 1 calc GR . P A 1
H15C H 0.786420 0.777345 0.634696 0.214 Uiso 0.480(5) 1 calc GR . P A 1
H15D H 0.693446 0.723512 0.673718 0.214 Uiso 0.520(5) 1 calc GR . P A 2
H15E H 0.830800 0.756298 0.706129 0.214 Uiso 0.520(5) 1 calc GR . P A 2
H15F H 0.797520 0.673581 0.653503 0.214 Uiso 0.520(5) 1 calc GR . P A 2
O5A O 0.6713(5) 0.7111(4) 0.5042(4) 0.0643(14) Uani 0.520(5) 1 d D . P A 2
C14A C 0.7444(7) 0.7668(6) 0.5857(5) 0.062(2) Uani 0.520(5) 1 d D U P A 2
H14C H 0.821941 0.784759 0.579816 0.074 Uiso 0.520(5) 1 calc R . P A 2
H14D H 0.695084 0.814997 0.586120 0.074 Uiso 0.520(5) 1 calc R . P A 2
H9 H 0.232(3) 0.471(4) 0.193(4) 0.11(2) Uiso 1 1 d D . . . .

loop_
_atom_site_aniso_label
_atom_site_aniso_U_11
_atom_site_aniso_U_22
_atom_site_aniso_U_33
_atom_site_aniso_U_23
_atom_site_aniso_U_13
_atom_site_aniso_U_12
Na1 0.0467(8) 0.0427(8) 0.0315(7) -0.0016(6) 0.0115(6) 0.0006(6)
O6 0.0718(19) 0.0500(16) 0.0379(14) 0.0009(12) 0.0280(13) -0.0104(14)
O1 0.0432(15) 0.084(2) 0.0361(14) -0.0075(13) 0.0022(12) 0.0103(14)
O3 0.083(2) 0.0511(17) 0.0532(17) 0.0097(14) 0.0189(16) 0.0013(16)
O4 0.0570(19) 0.087(2) 0.0533(17) -0.0242(16) -0.0043(14) 0.0279(17)
N1 0.0396(18) 0.086(3) 0.0370(17) -0.0105(16) 0.0074(14) 0.0057(17)
C2 0.044(2) 0.046(2) 0.0338(19) -0.0030(15) 0.0068(16) 0.0048(17)
C1 0.044(2) 0.053(2) 0.0287(17) -0.0053(15) 0.0081(15) -0.0001(17)
C11 0.041(2) 0.059(2) 0.0355(18) -0.0031(17) 0.0142(15) 0.0017(17)
C6 0.045(2) 0.065(3) 0.0345(19) -0.0002(17) 0.0103(16) 0.0155(19)
O2 0.135(4) 0.056(2) 0.121(3) 0.013(2) 0.034(3) 0.031(2)
C3 0.042(2) 0.097(4) 0.051(2) -0.006(2) 0.0133(18) 0.012(2)
C7 0.067(3) 0.060(3) 0.066(3) 0.000(2) 0.027(2) 0.020(2)
C8 0.079(3) 0.049(3) 0.061(3) -0.002(2) 0.013(2) 0.016(2)
C12 0.047(3) 0.107(4) 0.055(3) -0.027(3) -0.004(2) 0.026(3)
N2 0.277(9) 0.103(4) 0.076(3) -0.024(3) 0.109(5) -0.101(5)
B1 0.042(2) 0.059(3) 0.032(2) -0.0020(19) 0.0085(17) 0.009(2)
C9 0.109(5) 0.070(3) 0.052(3) 0.008(2) 0.015(3) -0.024(3)
B2 0.038(2) 0.061(3) 0.036(2) 0.0014(19) 0.0126(17) 0.001(2)
C5 0.049(3) 0.145(5) 0.062(3) 0.011(3) 0.023(2) 0.010(3)
C16 0.198(8) 0.080(4) 0.052(3) -0.019(3) 0.054(4) -0.080(5)
B4 0.051(3) 0.063(3) 0.039(2) -0.009(2) 0.009(2) -0.007(2)
C13 0.077(4) 0.122(5) 0.062(3) -0.043(3) -0.014(3) 0.057(4)
C17 0.088(4) 0.083(4) 0.098(4) 0.045(3) 0.005(3) -0.002(3)
B6 0.037(2) 0.094(4) 0.044(2) -0.012(3) 0.0121(19) 0.005(2)
B5 0.037(2) 0.105(4) 0.045(3) -0.016(3) 0.0018(19) 0.001(3)
B3 0.063(3) 0.061(3) 0.041(2) -0.006(2) 0.015(2) -0.017(2)
C10 0.075(4) 0.140(6) 0.090(4) 0.040(4) 0.020(3) -0.029(4)
B8 0.056(3) 0.096(4) 0.060(3) -0.021(3) 0.018(3) -0.031(3)
O5 0.051(3) 0.066(3) 0.065(3) -0.028(3) 0.006(2) 0.008(2)
C4 0.096(5) 0.117(5) 0.125(5) 0.008(4) 0.056(4) 0.041(4)
C18 0.128(6) 0.090(4) 0.158(7) 0.010(5) 0.108(6) 0.015(4)
B9 0.045(3) 0.117(5) 0.068(3) -0.028(3) 0.021(3) -0.018(3)
B7 0.059(3) 0.092(4) 0.058(3) -0.015(3) 0.030(3) -0.026(3)
C19 0.327(13) 0.088(5) 0.100(5) 0.014(4) 0.145(7) -0.020(6)
C14 0.064(5) 0.096(6) 0.083(6) -0.019(5) 0.023(5) 0.016(5)
C15 0.117(5) 0.152(6) 0.151(6) -0.027(5) 0.037(5) 0.011(5)
O5A 0.051(3) 0.066(3) 0.065(3) -0.028(3) 0.006(2) 0.008(2)
C14A 0.036(4) 0.073(5) 0.065(5) 0.013(4) 0.003(3) -0.010(4)

loop_
_atom_type_symbol
_atom_type_description
_atom_type_scat_dispersion_real
_atom_type_scat_dispersion_imag
_atom_type_scat_source
C C 0.0033 0.0016 'International Tables Vol C Tables 4.2.6.8 and 6.1.1.4'
H H 0.0000 0.0000 'International Tables Vol C Tables 4.2.6.8 and 6.1.1.4'
B B 0.0013 0.0007 'International Tables Vol C Tables 4.2.6.8 and 6.1.1.4'
N N 0.0061 0.0033 'International Tables Vol C Tables 4.2.6.8 and 6.1.1.4'
Na Na 0.0362 0.0249 'International Tables Vol C Tables 4.2.6.8 and 6.1.1.4'
O O 0.0106 0.0060 'International Tables Vol C Tables 4.2.6.8 and 6.1.1.4'

loop_
_geom_angle_atom_site_label_1
_geom_angle_atom_site_label_2
_geom_angle_atom_site_label_3
_geom_angle
_geom_angle_site_symmetry_1
_geom_angle_site_symmetry_3
O6 Na1 Na1 42.05(7) 3_766 3_766
O6 Na1 Na1 44.57(7) . 3_766
O6 Na1 O6 86.63(10) . 3_766
O1 Na1 Na1 109.11(10) . 3_766
O1 Na1 O6 124.43(12) . .
O1 Na1 O6 85.76(12) . 3_766
O1 Na1 O4 131.13(12) . 3_766
O1 Na1 O2 89.51(16) . 2_645
O4 Na1 Na1 100.98(10) 3_766 3_766
O4 Na1 O6 92.20(13) 3_766 3_766
O4 Na1 O6 104.10(12) 3_766 .
O4 Na1 O2 92.81(17) 3_766 2_645
O2 Na1 Na1 138.31(15) 2_645 3_766
O2 Na1 O6 94.00(15) 2_645 .
O2 Na1 O6 174.64(16) 2_645 3_766
Na1 O6 Na1 93.37(10) . 3_766
C16 O6 Na1 133.4(4) . .
C16 O6 Na1 126.5(3) . 3_766
C2 O1 Na1 167.5(3) . .
C8 O3 C9 116.8(4) . .
C13 O4 Na1 167.7(3) . 3_766
C2 N1 H1 118.4 . .
C2 N1 C3 123.2(3) . .
C3 N1 H1 118.4 . .
O1 C2 N1 121.2(4) . .
O1 C2 C1 122.3(3) . .
N1 C2 C1 116.4(3) . .
C2 C1 B1 125.2(3) . .
C2 C1 B2 125.4(3) . .
C2 C1 B4 126.9(3) . .
C2 C1 B3 125.6(4) . .
B2 C1 B1 70.3(3) . .
B4 C1 B1 69.3(3) . .
B4 C1 B2 107.7(3) . .
B3 C1 B1 109.2(4) . .
B3 C1 B2 70.1(3) . .
B3 C1 B4 70.4(3) . .
C12 C11 H11 117.4 . .
C12 C11 B2 125.2(4) . .
B2 C11 H11 117.4 . .
C7 C6 H6 116.7 . .
C7 C6 B1 126.6(4) . .
B1 C6 H6 116.7 . .
C8 O2 Na1 171.5(4) . 2_655
N1 C3 H3 108.1 . .
N1 C3 C5 109.4(4) . .
N1 C3 C4 110.2(5) . .
C5 C3 H3 108.1 . .
C5 C3 C4 112.6(5) . .
C4 C3 H3 108.1 . .
C6 C7 H7 117.3 . .
C6 C7 C8 125.4(4) . .
C8 C7 H7 117.3 . .
O3 C8 C7 114.1(4) . .
O2 C8 O3 122.5(5) . .
O2 C8 C7 123.4(5) . .
C11 C12 H12 118.7 . .
C11 C12 C13 122.5(4) . .
C13 C12 H12 118.7 . .
C16 N2 C18 108.3(6) . .
C16 N2 C19 136.7(10) . .
C19 N2 C18 114.9(7) . .
C1 B1 B2 54.8(2) . .
C1 B1 B4 55.0(2) . .
C1 B1 B6 107.2(3) . .
C1 B1 B5 107.3(4) . .
C6 B1 C1 119.0(3) . .
C6 B1 B2 129.6(3) . .
C6 B1 B4 130.5(3) . .
C6 B1 B6 124.1(4) . .
C6 B1 B5 124.5(3) . .
B4 B1 B2 89.5(3) . .
B6 B1 B2 58.5(2) . .
B6 B1 B4 100.8(4) . .
B5 B1 B2 101.2(3) . .
B5 B1 B4 58.2(3) . .
B5 B1 B6 61.1(3) . .
O3 C9 H9A 110.3 . .
O3 C9 H9B 110.3 . .
O3 C9 C10 107.2(5) . .
H9A C9 H9B 108.5 . .
C10 C9 H9A 110.3 . .
C10 C9 H9B 110.3 . .
C1 B2 B1 54.9(2) . .
C1 B2 B6 108.1(3) . .
C1 B2 B3 54.2(3) . .
C1 B2 B7 107.6(3) . .
C11 B2 C1 122.4(3) . .
C11 B2 B1 130.0(4) . .
C11 B2 B6 120.4(4) . .
C11 B2 B3 131.7(3) . .
C11 B2 B7 121.8(3) . .
B6 B2 B1 59.4(2) . .
B6 B2 B3 102.2(3) . .
B3 B2 B1 89.8(3) . .
B7 B2 B1 101.8(3) . .
B7 B2 B6 61.0(3) . .
B7 B2 B3 59.6(3) . .
C3 C5 H5A 109.5 . .
C3 C5 H5B 109.5 . .
C3 C5 H5C 109.5 . .
H5A C5 H5B 109.5 . .
H5A C5 H5C 109.5 . .
H5B C5 H5C 109.5 . .
O6 C16 C17 118.9(6) . .
N2 C16 O6 132.5(9) . .
N2 C16 C17 108.6(7) . .
C1 B4 B1 55.7(2) . .
C1 B4 H4 121.8 . .
C1 B4 B5 109.8(4) . .
C1 B4 B3 54.4(2) . .
C1 B4 B8 108.9(3) . .
B1 B4 H4 130.0 . .
B1 B4 B3 90.8(3) . .
B5 B4 B1 60.2(3) . .
B5 B4 H4 119.8 . .
B5 B4 B3 103.3(4) . .
B5 B4 B8 61.8(4) . .
B3 B4 H4 130.7 . .
B8 B4 B1 103.7(4) . .
B8 B4 H4 120.1 . .
B8 B4 B3 60.0(3) . .
O4 C13 C12 126.8(4) . .
O4 C13 O5 124.2(5) . .
O4 C13 O5A 114.3(5) . .
O5 C13 C12 104.2(5) . .
O5A C13 C12 115.0(4) . .
C16 C17 H17A 109.5 . .
C16 C17 H17B 109.5 . .
C16 C17 H17C 109.5 . .
H17A C17 H17B 109.5 . .
H17A C17 H17C 109.5 . .
H17B C17 H17C 109.5 . .
B1 B6 H6A 119.8 . .
B1 B6 B5 59.3(3) . .
B1 B6 B7 102.6(4) . .
B2 B6 B1 62.1(2) . .
B2 B6 H6A 119.9 . .
B2 B6 B5 102.5(3) . .
B2 B6 B7 59.4(3) . .
B5 B6 H6A 131.2 . .
B9 B6 B1 111.4(4) . .
B9 B6 B2 111.2(5) . .
B9 B6 H6A 119.4 . .
B9 B6 B5 56.7(3) . .
B9 B6 B7 56.3(3) . .
B7 B6 H6A 131.3 . .
B7 B6 B5 89.6(4) . .
B1 B5 B6 59.6(3) . .
B1 B5 H5 119.6 . .
B1 B5 B8 102.8(3) . .
B4 B5 B1 61.5(3) . .
B4 B5 B6 102.0(3) . .
B4 B5 H5 120.5 . .
B4 B5 B8 59.3(3) . .
B6 B5 H5 131.0 . .
B8 B5 B6 90.0(4) . .
B8 B5 H5 131.2 . .
B9 B5 B1 112.2(3) . .
B9 B5 B4 111.0(5) . .
B9 B5 B6 57.3(3) . .
B9 B5 H5 119.0 . .
B9 B5 B8 56.3(4) . .
C1 B3 B2 55.7(2) . .
C1 B3 B4 55.2(2) . .
C1 B3 H3A 121.5 . .
C1 B3 B8 108.1(4) . .
C1 B3 B7 108.5(4) . .
B2 B3 H3A 130.6 . .
B4 B3 B2 90.0(3) . .
B4 B3 H3A 131.6 . .
B8 B3 B2 101.9(4) . .
B8 B3 B4 58.4(3) . .
B8 B3 H3A 121.3 . .
B7 B3 B2 59.0(3) . .
B7 B3 B4 100.7(4) . .
B7 B3 H3A 121.4 . .
B7 B3 B8 60.8(3) . .
C9 C10 H10A 109.5 . .
C9 C10 H10B 109.5 . .
C9 C10 H10C 109.5 . .
H10A C10 H10B 109.5 . .
H10A C10 H10C 109.5 . .
H10B C10 H10C 109.5 . .
B4 B8 B5 58.9(3) . .
B4 B8 B3 61.6(3) . .
B4 B8 H8 120.3 . .
B4 B8 B7 102.0(3) . .
B5 B8 H8 131.1 . .
B5 B8 B7 89.9(4) . .
B3 B8 B5 102.3(4) . .
B3 B8 H8 120.0 . .
B3 B8 B7 59.4(3) . .
B9 B8 B4 111.8(5) . .
B9 B8 B5 57.6(4) . .
B9 B8 B3 111.8(4) . .
B9 B8 H8 118.6 . .
B9 B8 B7 56.7(3) . .
B7 B8 H8 131.4 . .
C14 O5 C13 116.2(7) . .
C3 C4 H4A 109.5 . .
C3 C4 H4B 109.5 . .
C3 C4 H4C 109.5 . .
H4A C4 H4B 109.5 . .
H4A C4 H4C 109.5 . .
H4B C4 H4C 109.5 . .
N2 C18 H18A 109.5 . .
N2 C18 H18B 109.5 . .
N2 C18 H18C 109.5 . .
H18A C18 H18B 109.5 . .
H18A C18 H18C 109.5 . .
H18B C18 H18C 109.5 . .
B6 B9 H9 123(3) . .
B5 B9 B6 65.9(3) . .
B5 B9 H9 136(3) . .
B8 B9 B6 101.0(4) . .
B8 B9 B5 66.0(4) . .
B8 B9 B7 66.7(4) . .
B8 B9 H9 135(3) . .
B7 B9 B6 65.6(3) . .
B7 B9 B5 100.8(4) . .
B7 B9 H9 122(3) . .
B2 B7 B6 59.6(3) . .
B2 B7 B3 61.5(3) . .
B2 B7 B8 102.9(3) . .
B2 B7 H7A 119.6 . .
B6 B7 B8 90.4(4) . .
B6 B7 H7A 130.7 . .
B3 B7 B6 102.6(3) . .
B3 B7 B8 59.8(3) . .
B3 B7 H7A 120.0 . .
B8 B7 H7A 131.1 . .
B9 B7 B2 112.9(4) . .
B9 B7 B6 58.1(4) . .
B9 B7 B3 112.0(4) . .
B9 B7 B8 56.6(4) . .
B9 B7 H7A 118.3 . .
N2 C19 H19A 109.5 . .
N2 C19 H19B 109.5 . .
N2 C19 H19C 109.5 . .
H19A C19 H19B 109.5 . .
H19A C19 H19C 109.5 . .
H19B C19 H19C 109.5 . .
O5 C14 H14A 99.2 . .
O5 C14 H14B 99.2 . .
H14A C14 H14B 104.0 . .
C15 C14 O5 149.9(12) . .
C15 C14 H14A 99.2 . .
C15 C14 H14B 99.2 . .
C14 C15 H15A 109.5 . .
C14 C15 H15B 109.5 . .
C14 C15 H15C 109.5 . .
H15A C15 H15B 109.5 . .
H15A C15 H15C 109.5 . .
H15B C15 H15C 109.5 . .
H15D C15 H15E 109.5 . .
H15D C15 H15F 109.5 . .
H15E C15 H15F 109.5 . .
C14A C15 H15D 109.5 . .
C14A C15 H15E 109.5 . .
C14A C15 H15F 109.5 . .
C13 O5A C14A 124.7(6) . .
C15 C14A O5A 110.9(7) . .
C15 C14A H14C 109.5 . .
C15 C14A H14D 109.5 . .
O5A C14A H14C 109.5 . .
O5A C14A H14D 109.5 . .
H14C C14A H14D 108.0 . .

loop_
_geom_bond_atom_site_label_1
_geom_bond_atom_site_label_2
_geom_bond_distance
_geom_bond_site_symmetry_2
Na1 Na1 3.390(3) 3_766
Na1 O6 2.275(3) .
Na1 O6 2.384(3) 3_766
Na1 O1 2.229(3) .
Na1 O4 2.260(3) 3_766
Na1 O2 2.263(4) 2_645
O6 C16 1.241(6) .
O1 C2 1.223(4) .
O3 C8 1.332(6) .
O3 C9 1.460(6) .
O4 C13 1.198(6) .
N1 H1 0.8800 .
N1 C2 1.336(5) .
N1 C3 1.475(5) .
C2 C1 1.486(5) .
C1 B1 1.628(6) .
C1 B2 1.626(6) .
C1 B4 1.613(6) .
C1 B3 1.595(6) .
C11 H11 0.9500 .
C11 C12 1.312(6) .
C11 B2 1.564(6) .
C6 H6 0.9500 .
C6 C7 1.298(6) .
C6 B1 1.566(7) .
O2 C8 1.204(6) .
C3 H3 1.0000 .
C3 C5 1.504(7) .
C3 C4 1.515(8) .
C7 H7 0.9500 .
C7 C8 1.455(7) .
C12 H12 0.9500 .
C12 C13 1.469(7) .
N2 C16 1.147(9) .
N2 C18 1.678(11) .
N2 C19 1.454(7) .
B1 B2 1.873(6) .
B1 B4 1.842(7) .
B1 B6 1.824(7) .
B1 B5 1.820(7) .
C9 H9A 0.9900 .
C9 H9B 0.9900 .
C9 C10 1.484(9) .
B2 B6 1.808(6) .
B2 B3 1.850(7) .
B2 B7 1.804(7) .
C5 H5A 0.9800 .
C5 H5B 0.9800 .
C5 H5C 0.9800 .
C16 C17 1.622(10) .
B4 H4 1.1200 .
B4 B5 1.782(8) .
B4 B3 1.850(6) .
B4 B8 1.791(8) .
C13 O5 1.462(9) .
C13 O5A 1.403(8) .
C17 H17A 0.9800 .
C17 H17B 0.9800 .
C17 H17C 0.9800 .
B6 H6A 1.1200 .
B6 B5 1.852(7) .
B6 B9 1.708(8) .
B6 B7 1.833(9) .
B5 H5 1.1200 .
B5 B8 1.835(9) .
B5 B9 1.696(8) .
B3 H3A 1.1200 .
B3 B8 1.822(7) .
B3 B7 1.815(8) .
C10 H10A 0.9800 .
C10 H10B 0.9800 .
C10 H10C 0.9800 .
B8 H8 1.1200 .
B8 B9 1.672(10) .
B8 B7 1.841(8) .
O5 C14 1.356(11) .
C4 H4A 0.9800 .
C4 H4B 0.9800 .
C4 H4C 0.9800 .
C18 H18A 0.9800 .
C18 H18B 0.9800 .
C18 H18C 0.9800 .
B9 B7 1.675(9) .
B9 H9 1.10(2) .
B7 H7A 1.1200 .
C19 H19A 0.9800 .
C19 H19B 0.9800 .
C19 H19C 0.9800 .
C14 H14A 0.9900 .
C14 H14B 0.9900 .
C14 C15 1.119(10) .
C15 H15A 0.9800 .
C15 H15B 0.9800 .
C15 H15C 0.9800 .
C15 H15D 0.9800 .
C15 H15E 0.9800 .
C15 H15F 0.9800 .
C15 C14A 1.316(10) .
O5A C14A 1.606(9) .
C14A H14C 0.9900 .
C14A H14D 0.9900 .
